data_7242308
loop_
_publ_author_name
'Dyk, Konrad'
'Baran, \/Lukasz'
'R\.zysko, Wojciech'
'Stankevi\<c, Marek'
'Kami\'nski, Daniel M.'

_publ_section_title
;
 Interplay between the crystal stability and the energy of the molecular
 conformation
;
_journal_issue 14
_journal_name_full CrystEngComm
_journal_page_first 2683
_journal_page_last 2694
_journal_paper_doi 10.1039/D0CE01673J
_journal_volume 23
_journal_year 2021
_chemical_formula_moiety 'C24 H18 O4'
_chemical_formula_sum 'C24 H18 O4'
_chemical_formula_weight 370.38
_chemical_melting_point 523
_chemical_name_common DHBD
_chemical_name_systematic 5,5?-bis(4-hydroxyphenyl)-2,2?-dihydroxy-1,1?-biphenyl
_space_group_crystal_system monoclinic
_space_group_IT_number 15
_space_group_name_Hall '-C 2yc'
_space_group_name_H-M_alt 'C 1 2/c 1'
_atom_sites_solution_hydrogens mixed
_atom_sites_solution_primary dual
_audit_block_doi 10.5517/ccdc.csd.cc27819w
_audit_creation_date 2021-02-16
_audit_creation_method
;
Olex2 1.3
(compiled 2020.11.12 svn.r5f609507 for OlexSys, GUI svn.r6226)
;
_audit_update_record
;
2021-02-16 deposited with the CCDC.	2021-02-19 downloaded from the CCDC.
;
_cell_angle_alpha 90
_cell_angle_beta 95.154(2)
_cell_angle_gamma 90
_cell_formula_units_Z 4
_cell_length_a 20.3982(4)
_cell_length_b 8.72673(20)
_cell_length_c 9.6682(2)
_cell_measurement_reflns_used 3684
_cell_measurement_temperature 120.10(10)
_cell_measurement_theta_max 75.5090
_cell_measurement_theta_min 4.3610
_cell_volume 1714.07(6)
_computing_cell_refinement 'CrysAlisPro 1.171.38.46 (Rigaku OD, 2015)'
_computing_data_collection 'CrysAlisPro 1.171.38.46 (Rigaku OD, 2015)'
_computing_data_reduction 'CrysAlisPro 1.171.38.46 (Rigaku OD, 2015)'
_computing_molecular_graphics 'Olex2 1.3 (Dolomanov et al., 2009)'
_computing_publication_material 'Olex2 1.3 (Dolomanov et al., 2009)'
_computing_structure_refinement 'SHELXL 2018/3 (Sheldrick, 2015)'
_computing_structure_solution 'SHELXT  (Sheldrick, 2015)'
_diffrn_ambient_environment N~2~
_diffrn_ambient_temperature 120.10(10)
_diffrn_detector 'CCD plate'
_diffrn_detector_area_resol_mean 5.2763
_diffrn_detector_type AtlasS2
_diffrn_measured_fraction_theta_full 1.000
_diffrn_measured_fraction_theta_max 0.989
_diffrn_measurement_details
;
List of Runs (angles in degrees, time in seconds):

  # Type    Start    End  Width  t~exp~   \w     \q     \k     \f   Frames
#--------------------------------------------------------------------------
  1  \w     25.00  59.00   1.00    2.25    --   40.94  37.00  60.00   34
  2  \w     83.00 114.00   1.00    2.25    --   40.94  37.00  60.00   31
  3  \w     44.00  95.00   1.00    9.00    --  112.00 -61.00  90.00   51
  4  \w    114.00 139.00   1.00    9.00    --  112.00 -61.00  90.00   25
  5  \w     71.00 110.00   1.00    9.00    --  112.00-111.00  30.00   39
  6  \w     58.00  97.00   1.00    9.00    --  112.00 -94.00  90.00   39
  7  \w     44.00 137.00   1.00    9.00    --  112.00 -45.00 -30.00   93
  8  \w     83.00 136.00   1.00    9.00    --  112.00  61.00-120.00   53
  9  \w     96.00 148.00   1.00    9.00    --  112.00 111.00  60.00   52
 10  \w     47.00  84.00   1.00    9.00    --  112.00 -61.00 -60.00   37
 11  \w     37.00  63.00   1.00    9.00    --  112.00-111.00  30.00   26
 12  \w     29.00  54.00   1.00    9.00    --  112.00 -94.00 -30.00   25
 13  \w     40.00 109.00   1.00    9.00    --  112.00 -94.00 -90.00   69
 14  \w     84.00 116.00   1.00    9.00    --  112.00-111.00-180.00   32
 15  \w     38.00  64.00   1.00    9.00    --  112.00-111.00-180.00   26
 16  \w     26.00 155.00   1.00    9.00    --  112.00   0.00-120.00  129
 17  \w     41.00  90.00   1.00    9.00    --  112.00 -61.00 150.00   49
 18  \w     11.00  98.00   1.00    2.25    --   40.94  77.00  90.00   87
 19  \w     13.00 110.00   1.00    2.25    --   40.94  57.00-150.00   97
 20  \w    -69.00  32.00   1.00    2.25    --  -40.94  57.00 -30.00  101
 21  \w    -95.00 -65.00   1.00    2.25    --  -40.94 125.00 -90.00   30
;
_diffrn_measurement_device 'four-circle diffractometer'
_diffrn_measurement_device_type 'SuperNova, Single source at offset, AtlasS2'
_diffrn_measurement_method '\w scans'
_diffrn_orient_matrix_type 'CrysAlisPro convention (1999,Acta A55,543-557)'
_diffrn_orient_matrix_UB_11 0.0454535000
_diffrn_orient_matrix_UB_12 -0.1237479000
_diffrn_orient_matrix_UB_13 -0.0527232000
_diffrn_orient_matrix_UB_21 -0.0033987000
_diffrn_orient_matrix_UB_22 0.0798132000
_diffrn_orient_matrix_UB_23 -0.1426867000
_diffrn_orient_matrix_UB_31 0.0605873000
_diffrn_orient_matrix_UB_32 0.0974318000
_diffrn_orient_matrix_UB_33 0.0495640000
_diffrn_radiation_monochromator mirror
_diffrn_radiation_probe x-ray
_diffrn_radiation_type 'Cu K\a'
_diffrn_radiation_wavelength 1.54184
_diffrn_reflns_av_R_equivalents 0.0201
_diffrn_reflns_av_unetI/netI 0.0199
_diffrn_reflns_Laue_measured_fraction_full 1.000
_diffrn_reflns_Laue_measured_fraction_max 0.989
_diffrn_reflns_limit_h_max 25
_diffrn_reflns_limit_h_min -17
_diffrn_reflns_limit_k_max 10
_diffrn_reflns_limit_k_min -10
_diffrn_reflns_limit_l_max 12
_diffrn_reflns_limit_l_min -12
_diffrn_reflns_number 5339
_diffrn_reflns_point_group_measured_fraction_full 1.000
_diffrn_reflns_point_group_measured_fraction_max 0.989
_diffrn_reflns_theta_full 67.684
_diffrn_reflns_theta_max 76.230
_diffrn_reflns_theta_min 4.353
_diffrn_source 'micro-focus sealed X-ray tube'
_diffrn_source_type 'SuperNova (Cu) X-ray Source'
_exptl_absorpt_coefficient_mu 0.790
_exptl_absorpt_correction_T_max 1.00000
_exptl_absorpt_correction_T_min 0.76097
_exptl_absorpt_correction_type multi-scan
_exptl_absorpt_process_details
;
CrysAlisPro 1.171.38.46 (Rigaku Oxford Diffraction, 2015)
Empirical absorption correction using spherical harmonics,
 implemented in SCALE3 ABSPACK scaling algorithm.
;
_exptl_crystal_colour 'clear yellow'
_exptl_crystal_colour_lustre clear
_exptl_crystal_colour_primary yellow
_exptl_crystal_density_diffrn 1.435
_exptl_crystal_description plate
_exptl_crystal_F_000 776
_exptl_crystal_preparation 'Evaporation from acetonitrille'
_exptl_crystal_recrystallization_method 'crystallization from acetonitrille'
_exptl_crystal_size_max 0.4
_exptl_crystal_size_mid 0.3
_exptl_crystal_size_min 0.03
_refine_diff_density_max 0.311
_refine_diff_density_min -0.224
_refine_diff_density_rms 0.044
_refine_ls_extinction_method none
_refine_ls_goodness_of_fit_ref 1.063
_refine_ls_hydrogen_treatment mixed
_refine_ls_matrix_type full
_refine_ls_number_parameters 132
_refine_ls_number_reflns 1766
_refine_ls_number_restraints 0
_refine_ls_restrained_S_all 1.063
_refine_ls_R_factor_all 0.0375
_refine_ls_R_factor_gt 0.0354
_refine_ls_shift/su_max 0.000
_refine_ls_shift/su_mean 0.000
_refine_ls_structure_factor_coef Fsqd
_refine_ls_weighting_details 'w=1/[\s^2^(Fo^2^)+(0.0481P)^2^+1.4506P] where P=(Fo^2^+2Fc^2^)/3'
_refine_ls_weighting_scheme calc
_refine_ls_wR_factor_gt 0.0952
_refine_ls_wR_factor_ref 0.0975
_reflns_Friedel_coverage 0.000
_reflns_number_gt 1655
_reflns_number_total 1766
_reflns_threshold_expression 'I > 2\s(I)'
_cod_data_source_file d0ce01673j1.cif
_cod_data_source_block konrad_120k
_cod_depositor_comments 'Adding full bibliography for 7242306--7242309.cif.'
_cod_original_cell_volume 1714.08(6)
_cod_database_code 7242308
_shelx_shelxl_version_number 2018/3
_chemical_oxdiff_formula C12H6O2
_chemical_oxdiff_usercomment 'Kryszta Konrada 120K'
_shelx_space_group_comment
;
The symmetry employed for this shelxl refinement is uniquely defined
by the following loop, which should always be used as a source of
symmetry information in preference to the above space-group names.
They are only intended as comments.
;
_shelx_estimated_absorpt_t_max 0.977
_shelx_estimated_absorpt_t_min 0.743
_reflns_odcompleteness_completeness 99.88
_reflns_odcompleteness_iscentric 1
_reflns_odcompleteness_theta 69.01
_olex2_refinement_description
;
1. Fixed Uiso
 At 1.2 times of:
  All C(H) groups
 At 1.5 times of:
  All O(H) groups
2.a Aromatic/amide H refined with riding coordinates:
 C12(H12), C11(H11), C4(H4), C2(H2A), C9(H9), C8(H8), C5(H5)
2.b Idealised tetrahedral OH refined as rotating group:
 O1(H1)
;
_olex2_exptl_crystal_mounting_method oil
_olex2_submission_original_sample_id BHDB
_olex2_submission_special_instructions 'No special instructions were received'
_oxdiff_exptl_absorpt_empirical_details
;
Empirical correction (ABSPACK) includes:
- Absorption correction using spherical harmonics
- Frame scaling
;
_oxdiff_exptl_absorpt_empirical_full_max 1.588
_oxdiff_exptl_absorpt_empirical_full_min 0.486

loop_
_space_group_symop_operation_xyz
'x, y, z'
'-x, y, -z+1/2'
'x+1/2, y+1/2, z'
'-x+1/2, y+1/2, -z+1/2'
'-x, -y, -z'
'x, -y, z-1/2'
'-x+1/2, -y+1/2, -z'
'x+1/2, -y+1/2, z-1/2'

loop_
_atom_site_label
_atom_site_type_symbol
_atom_site_fract_x
_atom_site_fract_y
_atom_site_fract_z
_atom_site_U_iso_or_equiv
_atom_site_adp_type
_atom_site_occupancy
_atom_site_site_symmetry_order
_atom_site_calc_flag
_atom_site_refinement_flags_posn
_atom_site_refinement_flags_adp
_atom_site_refinement_flags_occupancy
_atom_site_disorder_assembly
_atom_site_disorder_group
O1 O 0.13287(4) 0.51149(10) 0.36789(9) 0.0209(2) Uani 1 1 d . . . . .
H1 H 0.114449 0.456587 0.307481 0.031 Uiso 1 1 calc R U . . .
O2 O 0.58099(4) 0.13895(10) 0.61748(9) 0.0201(2) Uani 1 1 d . . . . .
C7 C 0.33126(5) 0.39563(13) 0.45231(11) 0.0159(2) Uani 1 1 d . . . . .
C10 C 0.19825(5) 0.47059(13) 0.38983(11) 0.0159(2) Uani 1 1 d . . . . .
C12 C 0.29076(5) 0.31005(13) 0.35619(11) 0.0163(2) Uani 1 1 d . . . . .
H12 H 0.308494 0.226764 0.312514 0.020 Uiso 1 1 calc R U . . .
C3 C 0.39952(5) 0.34284(13) 0.49353(12) 0.0163(3) Uani 1 1 d . . . . .
C11 C 0.22498(5) 0.34637(13) 0.32459(11) 0.0168(3) Uani 1 1 d . . . . .
H11 H 0.198982 0.288221 0.260388 0.020 Uiso 1 1 calc R U . . .
C1 C 0.48735(5) 0.28303(13) 0.67522(11) 0.0153(2) Uani 1 1 d . . . . .
C6 C 0.52215(5) 0.21008(13) 0.57576(12) 0.0162(2) Uani 1 1 d . . . . .
C4 C 0.43643(6) 0.27248(14) 0.39700(12) 0.0191(3) Uani 1 1 d . . . . .
H4 H 0.420151 0.269594 0.304046 0.023 Uiso 1 1 calc R U . . .
C2 C 0.42633(5) 0.34897(13) 0.63179(12) 0.0158(2) Uani 1 1 d . . . . .
H2A H 0.402898 0.398384 0.696923 0.019 Uiso 1 1 calc R U . . .
C9 C 0.23759(6) 0.55873(13) 0.48358(12) 0.0195(3) Uani 1 1 d . . . . .
H9 H 0.219824 0.642824 0.526013 0.023 Uiso 1 1 calc R U . . .
C8 C 0.30368(6) 0.52125(14) 0.51413(12) 0.0192(3) Uani 1 1 d . . . . .
H8 H 0.329768 0.581093 0.576781 0.023 Uiso 1 1 calc R U . . .
C5 C 0.49703(5) 0.20669(14) 0.43719(12) 0.0188(3) Uani 1 1 d . . . . .
H5 H 0.520957 0.160143 0.371303 0.023 Uiso 1 1 calc R U . . .
H2 H 0.5934(9) 0.093(2) 0.546(2) 0.039(5) Uiso 1 1 d . . . . .

loop_
_atom_site_aniso_label
_atom_site_aniso_U_11
_atom_site_aniso_U_22
_atom_site_aniso_U_33
_atom_site_aniso_U_23
_atom_site_aniso_U_13
_atom_site_aniso_U_12
O1 0.0120(4) 0.0253(5) 0.0247(5) -0.0032(3) -0.0024(3) 0.0040(3)
O2 0.0116(4) 0.0300(5) 0.0181(4) -0.0008(3) -0.0017(3) 0.0064(3)
C7 0.0131(5) 0.0198(5) 0.0144(5) 0.0022(4) -0.0010(4) 0.0014(4)
C10 0.0105(5) 0.0200(6) 0.0168(5) 0.0039(4) -0.0008(4) 0.0026(4)
C12 0.0151(5) 0.0194(5) 0.0143(5) -0.0006(4) 0.0002(4) 0.0030(4)
C3 0.0126(5) 0.0186(5) 0.0171(5) 0.0013(4) -0.0013(4) 0.0010(4)
C11 0.0144(5) 0.0210(6) 0.0145(5) -0.0002(4) -0.0018(4) -0.0002(4)
C1 0.0115(5) 0.0190(5) 0.0150(6) 0.0007(4) -0.0009(4) -0.0020(4)
C6 0.0093(5) 0.0206(5) 0.0182(5) 0.0025(4) -0.0009(4) 0.0009(4)
C4 0.0156(5) 0.0268(6) 0.0141(5) 0.0012(4) -0.0023(4) 0.0022(4)
C2 0.0123(5) 0.0183(5) 0.0166(5) -0.0012(4) 0.0002(4) 0.0005(4)
C9 0.0172(6) 0.0180(5) 0.0228(6) -0.0026(4) -0.0004(4) 0.0040(4)
C8 0.0157(6) 0.0202(6) 0.0208(6) -0.0032(4) -0.0036(4) 0.0002(4)
C5 0.0142(5) 0.0272(6) 0.0152(5) -0.0003(4) 0.0024(4) 0.0039(4)

loop_
_atom_type_symbol
_atom_type_description
_atom_type_scat_dispersion_real
_atom_type_scat_dispersion_imag
_atom_type_scat_source
C C 0.0181 0.0091 'International Tables Vol C Tables 4.2.6.8 and 6.1.1.4'
H H 0.0000 0.0000 'International Tables Vol C Tables 4.2.6.8 and 6.1.1.4'
O O 0.0492 0.0322 'International Tables Vol C Tables 4.2.6.8 and 6.1.1.4'

loop_
_geom_angle_atom_site_label_1
_geom_angle_atom_site_label_2
_geom_angle_atom_site_label_3
_geom_angle
_geom_angle_site_symmetry_1
_geom_angle_site_symmetry_3
_geom_angle_publ_flag
C10 O1 H1 109.5 . . ?
C6 O2 H2 106.7(12) . . ?
C12 C7 C3 119.64(10) . . ?
C8 C7 C12 117.88(10) . . ?
C8 C7 C3 122.28(10) . . ?
O1 C10 C11 123.07(10) . . ?
O1 C10 C9 116.85(10) . . ?
C9 C10 C11 120.07(10) . . ?
C7 C12 H12 119.2 . . ?
C11 C12 C7 121.70(11) . . ?
C11 C12 H12 119.2 . . ?
C4 C3 C7 120.43(10) . . ?
C4 C3 C2 117.94(10) . . ?
C2 C3 C7 121.37(10) . . ?
C10 C11 H11 120.3 . . ?
C12 C11 C10 119.33(10) . . ?
C12 C11 H11 120.3 . . ?
C6 C1 C1 120.92(11) . 2_656 ?
C6 C1 C2 118.23(10) . . ?
C2 C1 C1 120.76(11) . 2_656 ?
O2 C6 C1 119.08(10) . . ?
O2 C6 C5 120.51(10) . . ?
C5 C6 C1 120.40(10) . . ?
C3 C4 H4 119.4 . . ?
C5 C4 C3 121.10(10) . . ?
C5 C4 H4 119.4 . . ?
C3 C2 C1 122.08(10) . . ?
C3 C2 H2A 119.0 . . ?
C1 C2 H2A 119.0 . . ?
C10 C9 H9 120.0 . . ?
C10 C9 C8 120.01(11) . . ?
C8 C9 H9 120.0 . . ?
C7 C8 C9 120.99(11) . . ?
C7 C8 H8 119.5 . . ?
C9 C8 H8 119.5 . . ?
C6 C5 H5 119.9 . . ?
C4 C5 C6 120.21(10) . . ?
C4 C5 H5 119.9 . . ?

loop_
_geom_bond_atom_site_label_1
_geom_bond_atom_site_label_2
_geom_bond_distance
_geom_bond_site_symmetry_2
_geom_bond_publ_flag
O1 H1 0.8200 . ?
O1 C10 1.3785(13) . ?
O2 C6 1.3789(13) . ?
O2 H2 0.85(2) . ?
C7 C12 1.4021(15) . ?
C7 C3 1.4867(14) . ?
C7 C8 1.3913(16) . ?
C10 C11 1.3900(16) . ?
C10 C9 1.3881(16) . ?
C12 H12 0.9300 . ?
C12 C11 1.3858(15) . ?
C3 C4 1.3933(16) . ?
C3 C2 1.3991(15) . ?
C11 H11 0.9300 . ?
C1 C1 1.491(2) 2_656 ?
C1 C6 1.3988(16) . ?
C1 C2 1.4011(15) . ?
C6 C5 1.3911(16) . ?
C4 H4 0.9300 . ?
C4 C5 1.3864(15) . ?
C2 H2A 0.9300 . ?
C9 H9 0.9300 . ?
C9 C8 1.3928(15) . ?
C8 H8 0.9300 . ?
C5 H5 0.9300 . ?

loop_
_geom_torsion_atom_site_label_1
_geom_torsion_atom_site_label_2
_geom_torsion_atom_site_label_3
_geom_torsion_atom_site_label_4
_geom_torsion
_geom_torsion_site_symmetry_1
_geom_torsion_site_symmetry_2
_geom_torsion_site_symmetry_3
_geom_torsion_site_symmetry_4
_geom_torsion_publ_flag
O1 C10 C11 C12 -177.80(10) . . . . ?
O1 C10 C9 C8 178.03(10) . . . . ?
O2 C6 C5 C4 177.09(11) . . . . ?
C7 C12 C11 C10 -0.12(17) . . . . ?
C7 C3 C4 C5 -172.39(11) . . . . ?
C7 C3 C2 C1 172.13(10) . . . . ?
C10 C9 C8 C7 -0.25(18) . . . . ?
C12 C7 C3 C4 35.85(16) . . . . ?
C12 C7 C3 C2 -138.13(12) . . . . ?
C12 C7 C8 C9 1.32(18) . . . . ?
C3 C7 C12 C11 173.74(10) . . . . ?
C3 C7 C8 C9 -173.42(11) . . . . ?
C3 C4 C5 C6 -0.06(19) . . . . ?
C11 C10 C9 C8 -1.06(18) . . . . ?
C1 C1 C6 O2 -0.71(15) 2_656 . . . ?
C1 C1 C6 C5 177.96(9) 2_656 . . . ?
C1 C1 C2 C3 -176.17(9) 2_656 . . . ?
C1 C6 C5 C4 -1.56(18) . . . . ?
C6 C1 C2 C3 0.44(17) . . . . ?
C4 C3 C2 C1 -1.99(17) . . . . ?
C2 C3 C4 C5 1.79(18) . . . . ?
C2 C1 C6 O2 -177.31(10) . . . . ?
C2 C1 C6 C5 1.36(17) . . . . ?
C9 C10 C11 C12 1.23(17) . . . . ?
C8 C7 C12 C11 -1.15(17) . . . . ?
C8 C7 C3 C4 -149.51(12) . . . . ?
C8 C7 C3 C2 36.51(17) . . . . ?
